data_4070981
loop_
_publ_author_name
'Ben-Asuly, Amos'
'Tzur, Eyal'
'Diesendruck, Charles E.'
'Sigalov, Mark'
'Goldberg, Israel'
'Lemcoff, N. Gabriel'

_publ_section_title
;
 A Thermally Switchable Latent Ruthenium Olefin Metathesis Catalyst
;
_journal_issue 5
_journal_name_full Organometallics
_journal_page_first 811
_journal_paper_doi 10.1021/om701180z
_journal_volume 27
_journal_year 2008
_chemical_formula_moiety 'C31 H38 Cl2 N2 Ru S, 2(C H2 Cl2)'
_chemical_formula_sum 'C33 H42 Cl6 N2 Ru S'
_chemical_formula_weight 812.53
_chemical_name_systematic
; 
 ? 
;
_space_group_IT_number 43
_symmetry_cell_setting orthorhombic
_symmetry_space_group_name_Hall 'F 2 -2d'
_symmetry_space_group_name_H-M 'F d d 2'
_atom_sites_solution_hydrogens geom
_atom_sites_solution_primary direct
_atom_sites_solution_secondary difmap
_audit_creation_method SHELXL-97
_cell_angle_alpha 90.00
_cell_angle_beta 90.00
_cell_angle_gamma 90.00
_cell_formula_units_Z 16
_cell_length_a 48.6971(12)
_cell_length_b 21.1349(6)
_cell_length_c 15.3763(5)
_cell_measurement_reflns_used 9792
_cell_measurement_temperature 110(2)
_cell_measurement_theta_max 27.88
_cell_measurement_theta_min 1.41
_cell_volume 15825.4(8)
_computing_cell_refinement Denzo
_computing_data_collection 'Collect, Nonius B.V.'
_computing_data_reduction 'Denzo & Scalepack'
_computing_structure_refinement 'SHELXL-97 (Sheldrick, 1997)'
_computing_structure_solution 'SHELXS-97 (Sheldrick, 1990)'
_diffrn_ambient_temperature 110(2)
_diffrn_detector_area_resol_mean 12.8
_diffrn_measured_fraction_theta_full 0.990
_diffrn_measured_fraction_theta_max 0.990
_diffrn_measurement_device_type 'Nonius KappaCCD'
_diffrn_measurement_method '0.7 deg. \w scans'
_diffrn_radiation_monochromator graphite
_diffrn_radiation_source 'fine-focus sealed tube'
_diffrn_radiation_type MoK\a
_diffrn_radiation_wavelength 0.71073
_diffrn_reflns_av_R_equivalents 0.0710
_diffrn_reflns_av_sigmaI/netI 0.0742
_diffrn_reflns_limit_h_max 63
_diffrn_reflns_limit_h_min -63
_diffrn_reflns_limit_k_max 27
_diffrn_reflns_limit_k_min -27
_diffrn_reflns_limit_l_max 20
_diffrn_reflns_limit_l_min -19
_diffrn_reflns_number 50042
_diffrn_reflns_theta_full 27.88
_diffrn_reflns_theta_max 27.88
_diffrn_reflns_theta_min 2.66
_diffrn_standards_number 0
_exptl_absorpt_coefficient_mu 0.878
_exptl_absorpt_correction_T_max 0.911
_exptl_absorpt_correction_T_min 0.797
_exptl_absorpt_correction_type multi-scan
_exptl_absorpt_process_details 'Blessing, 1995'
_exptl_crystal_colour green
_exptl_crystal_density_diffrn 1.364
_exptl_crystal_density_method 'not measured'
_exptl_crystal_description plates
_exptl_crystal_F_000 6656
_exptl_crystal_size_max 0.35
_exptl_crystal_size_mid 0.20
_exptl_crystal_size_min 0.10
_refine_diff_density_max 2.086
_refine_diff_density_min -1.352
_refine_diff_density_rms 0.115
_refine_ls_abs_structure_details 'Flack H D (1983), Acta Cryst. A39, 876-881'
_refine_ls_abs_structure_Flack 0.50(6)
_refine_ls_extinction_method none
_refine_ls_goodness_of_fit_ref 0.980
_refine_ls_hydrogen_treatment constr
_refine_ls_matrix_type full
_refine_ls_number_parameters 423
_refine_ls_number_reflns 9001
_refine_ls_number_restraints 19
_refine_ls_restrained_S_all 0.982
_refine_ls_R_factor_all 0.1073
_refine_ls_R_factor_gt 0.0662
_refine_ls_shift/su_max 0.048
_refine_ls_shift/su_mean 0.004
_refine_ls_structure_factor_coef Fsqd
_refine_ls_weighting_details 'calc w=1/[\s^2^(Fo^2^)+(0.1003P)^2^+149.3437P] where P=(Fo^2^+2Fc^2^)/3'
_refine_ls_weighting_scheme calc
_refine_ls_wR_factor_gt 0.1583
_refine_ls_wR_factor_ref 0.1838
_reflns_number_gt 6395
_reflns_number_total 9001
_reflns_threshold_expression >2sigma(I)
_cod_data_source_file om701180z-file002.cif
_cod_data_source_block lem2
_cod_original_sg_symbol_H-M 'F dd2'
_cod_database_code 4070981

loop_
_symmetry_equiv_pos_as_xyz
'x, y, z'
'-x, -y, z'
'-x+1/4, y+1/4, z+1/4'
'x+1/4, -y+1/4, z+1/4'
'x, y+1/2, z+1/2'
'-x, -y+1/2, z+1/2'
'-x+1/4, y+3/4, z+3/4'
'x+1/4, -y+3/4, z+3/4'
'x+1/2, y, z+1/2'
'-x+1/2, -y, z+1/2'
'-x+3/4, y+1/4, z+3/4'
'x+3/4, -y+1/4, z+3/4'
'x+1/2, y+1/2, z'
'-x+1/2, -y+1/2, z'
'-x+3/4, y+3/4, z+1/4'
'x+3/4, -y+3/4, z+1/4'

loop_
_atom_site_label
_atom_site_type_symbol
_atom_site_fract_x
_atom_site_fract_y
_atom_site_fract_z
_atom_site_U_iso_or_equiv
_atom_site_adp_type
_atom_site_occupancy
_atom_site_symmetry_multiplicity
_atom_site_calc_flag
_atom_site_refinement_flags
_atom_site_disorder_assembly
Ru1 Ru 0.258646(10) 0.05001(3) 0.12655(11) 0.04233(18) Uani 1 1 d . .
Cl2 Cl 0.23493(3) 0.13557(7) 0.05940(15) 0.0347(4) Uani 1 1 d . .
Cl3 Cl 0.22455(4) -0.01782(8) 0.0645(2) 0.0537(5) Uani 1 1 d . .
S4 S 0.29481(3) 0.11410(8) 0.17652(18) 0.0456(5) Uani 1 1 d . .
C5 C 0.32167(13) 0.0857(4) 0.1078(5) 0.0404(18) Uani 1 1 d . .
C6 C 0.34843(15) 0.1051(4) 0.1132(6) 0.0466(19) Uani 1 1 d . .
H6 H 0.3540 0.1350 0.1559 0.056 Uiso 1 1 calc R .
C7 C 0.36746(16) 0.0797(5) 0.0542(6) 0.055(2) Uani 1 1 d . .
H7 H 0.3861 0.0931 0.0568 0.066 Uiso 1 1 calc R .
C8 C 0.35961(17) 0.0348(5) -0.0089(6) 0.057(2) Uani 1 1 d . .
H8 H 0.3725 0.0189 -0.0499 0.068 Uiso 1 1 calc R .
C9 C 0.33203(15) 0.0140(4) -0.0093(6) 0.049(2) Uani 1 1 d . .
H9 H 0.3262 -0.0167 -0.0505 0.059 Uiso 1 1 calc R .
C10 C 0.31326(15) 0.0385(4) 0.0504(5) 0.0439(19) Uani 1 1 d . .
C11 C 0.28492(14) 0.0168(3) 0.0537(6) 0.0414(17) Uani 1 1 d . .
H11 H 0.2797 -0.0166 0.0159 0.050 Uiso 1 1 calc R .
C12 C 0.29217(16) 0.1966(3) 0.1267(5) 0.083(3) Uani 1 1 d DU A
H12 H 0.2735 0.2141 0.1395 0.099 Uiso 1 1 calc R .
C13 C 0.31340(16) 0.2381(3) 0.1700(5) 0.0465(19) Uani 1 1 d DU .
H13A H 0.3084 0.2827 0.1618 0.070 Uiso 1 1 calc R .
H13B H 0.3314 0.2302 0.1439 0.070 Uiso 1 1 calc R .
H13C H 0.3141 0.2285 0.2323 0.070 Uiso 1 1 calc R .
C14 C 0.2972(3) 0.2006(6) 0.0297(6) 0.100(4) Uani 1 1 d DU .
H14A H 0.2885 0.2389 0.0067 0.150 Uiso 1 1 d R A
H14B H 0.2893 0.1633 0.0014 0.150 Uiso 1 1 d R .
H14C H 0.3170 0.2022 0.0182 0.150 Uiso 1 1 d R .
N15 N 0.28341(12) -0.0541(3) 0.2486(5) 0.0398(14) Uani 1 1 d . .
C16 C 0.27786(16) -0.0863(3) 0.3321(5) 0.0449(18) Uani 1 1 d . .
H16A H 0.2928 -0.0787 0.3744 0.054 Uiso 1 1 calc R .
H16B H 0.2756 -0.1325 0.3237 0.054 Uiso 1 1 calc R .
C17 C 0.25141(16) -0.0560(3) 0.3617(6) 0.0405(17) Uani 1 1 d . .
H17A H 0.2365 -0.0877 0.3667 0.049 Uiso 1 1 calc R .
H17B H 0.2538 -0.0346 0.4184 0.049 Uiso 1 1 calc R .
N18 N 0.24547(11) -0.0100(3) 0.2922(5) 0.0443(16) Uani 1 1 d . .
C19 C 0.26411(13) -0.0105(3) 0.2257(6) 0.0418(18) Uani 1 1 d . .
C20 C 0.30708(16) -0.0713(4) 0.1967(6) 0.052(2) Uani 1 1 d . .
C21 C 0.33212(18) -0.0469(5) 0.2195(7) 0.063(3) Uani 1 1 d . .
C22 C 0.3547(2) -0.0669(7) 0.1680(10) 0.095(5) Uani 1 1 d . .
H22 H 0.3725 -0.0500 0.1783 0.114 Uiso 1 1 calc R .
C23 C 0.3506(3) -0.1123(9) 0.1012(11) 0.121(7) Uani 1 1 d . .
C24 C 0.3254(3) -0.1349(6) 0.0832(8) 0.082(4) Uani 1 1 d . .
H24 H 0.3230 -0.1641 0.0368 0.099 Uiso 1 1 calc R .
C25 C 0.3035(2) -0.1167(4) 0.1302(7) 0.060(3) Uani 1 1 d . .
C26 C 0.2765(3) -0.1454(4) 0.1122(7) 0.074(3) Uani 1 1 d . .
H26A H 0.2777 -0.1713 0.0595 0.111 Uiso 1 1 calc R .
H26B H 0.2629 -0.1119 0.1037 0.111 Uiso 1 1 calc R .
H26C H 0.2710 -0.1720 0.1614 0.111 Uiso 1 1 calc R .
C27 C 0.3774(4) -0.1277(10) 0.0497(11) 0.185(12) Uani 1 1 d . .
H27A H 0.3769 -0.1718 0.0303 0.185 Uiso 1 1 calc R .
H27B H 0.3934 -0.1211 0.0875 0.185 Uiso 1 1 calc R .
H27C H 0.3788 -0.0997 -0.0010 0.185 Uiso 1 1 calc R .
C28 C 0.33599(18) -0.0020(5) 0.2940(8) 0.072(3) Uani 1 1 d . .
H28A H 0.3195 0.0239 0.3009 0.108 Uiso 1 1 calc R .
H28B H 0.3518 0.0254 0.2823 0.108 Uiso 1 1 calc R .
H28C H 0.3393 -0.0261 0.3475 0.108 Uiso 1 1 calc R .
C29 C 0.22150(15) 0.0299(4) 0.2951(7) 0.056(2) Uani 1 1 d . .
C30 C 0.22391(18) 0.0913(4) 0.3313(8) 0.069(3) Uani 1 1 d . .
C31 C 0.2010(2) 0.1294(5) 0.3342(9) 0.089(4) Uani 1 1 d . .
H31 H 0.2024 0.1714 0.3558 0.107 Uiso 1 1 calc R .
C32 C 0.1754(2) 0.1061(7) 0.3049(9) 0.104(6) Uani 1 1 d . .
C33 C 0.17357(18) 0.0446(6) 0.2742(9) 0.090(5) Uani 1 1 d . .
H33 H 0.1562 0.0290 0.2556 0.108 Uiso 1 1 calc R .
C34 C 0.19612(16) 0.0054(5) 0.2697(7) 0.063(3) Uani 1 1 d . .
C35 C 0.19322(19) -0.0620(5) 0.2429(7) 0.072(3) Uani 1 1 d . .
H35A H 0.1865 -0.0870 0.2922 0.109 Uiso 1 1 calc R .
H35B H 0.2111 -0.0784 0.2244 0.109 Uiso 1 1 calc R .
H35C H 0.1802 -0.0650 0.1946 0.109 Uiso 1 1 calc R .
C36 C 0.1502(2) 0.1520(8) 0.3117(12) 0.145(8) Uani 1 1 d . .
H36A H 0.1567 0.1958 0.3161 0.118 Uiso 1 1 calc R .
H36B H 0.1393 0.1415 0.3634 0.118 Uiso 1 1 calc R .
H36C H 0.1387 0.1476 0.2597 0.118 Uiso 1 1 calc R .
C37 C 0.2508(2) 0.1143(4) 0.3676(10) 0.083(4) Uani 1 1 d . .
H37A H 0.2659 0.0908 0.3408 0.125 Uiso 1 1 calc R .
H37B H 0.2511 0.1076 0.4307 0.125 Uiso 1 1 calc R .
H37C H 0.2529 0.1595 0.3551 0.125 Uiso 1 1 calc R .
C38 C 0.16833(17) 0.0862(4) 0.0530(7) 0.060(2) Uani 1 1 d . .
H38A H 0.1693 0.1016 0.1137 0.072 Uiso 1 1 calc R .
H38B H 0.1863 0.0673 0.0382 0.072 Uiso 1 1 calc R .
Cl39 Cl 0.16184(4) 0.15020(9) -0.01663(19) 0.0550(5) Uani 1 1 d . .
Cl40 Cl 0.14253(5) 0.02751(13) 0.0452(2) 0.0830(8) Uani 1 1 d . .
C41 C 0.0686(3) 0.1110(4) 0.2704(3) 0.108(5) Uani 1 1 d D .
H41A H 0.0488 0.1205 0.2733 0.129 Uiso 1 1 calc R .
H41B H 0.0789 0.1507 0.2807 0.129 Uiso 1 1 calc R .
Cl42 Cl 0.07733(15) 0.0544(2) 0.3507(5) 0.194(3) Uani 1 1 d D .
Cl43 Cl 0.0770(2) 0.0803(4) 0.1667(4) 0.250(4) Uani 1 1 d D .

loop_
_atom_site_aniso_label
_atom_site_aniso_U_11
_atom_site_aniso_U_22
_atom_site_aniso_U_33
_atom_site_aniso_U_23
_atom_site_aniso_U_13
_atom_site_aniso_U_12
Ru1 0.0245(2) 0.0288(2) 0.0737(4) 0.0244(3) -0.0008(3) -0.0007(2)
Cl2 0.0334(8) 0.0284(7) 0.0424(10) 0.0097(7) -0.0007(7) 0.0035(6)
Cl3 0.0341(9) 0.0345(8) 0.0926(16) 0.0183(10) -0.0008(10) -0.0073(7)
S4 0.0258(8) 0.0324(8) 0.0786(14) 0.0249(9) -0.0001(9) -0.0004(7)
C5 0.025(3) 0.052(4) 0.044(5) 0.031(4) -0.001(3) 0.000(3)
C6 0.034(4) 0.054(4) 0.052(5) 0.026(4) -0.008(3) -0.001(3)
C7 0.030(4) 0.080(6) 0.054(5) 0.029(5) 0.000(4) -0.005(4)
C8 0.039(4) 0.085(6) 0.047(5) 0.037(5) -0.002(4) 0.004(4)
C9 0.040(4) 0.065(5) 0.043(5) 0.035(4) 0.002(4) 0.006(4)
C10 0.035(4) 0.053(4) 0.044(5) 0.037(4) -0.001(3) 0.003(3)
C11 0.033(3) 0.032(3) 0.059(5) 0.025(4) -0.002(3) 0.004(3)
C12 0.041(4) 0.044(4) 0.163(10) 0.044(6) -0.027(6) -0.009(3)
C13 0.063(5) 0.035(4) 0.042(4) -0.012(3) -0.017(4) 0.002(3)
C14 0.116(10) 0.094(8) 0.091(9) 0.018(7) 0.004(8) -0.033(7)
N15 0.039(3) 0.025(3) 0.055(4) 0.007(3) 0.004(3) 0.005(2)
C16 0.052(4) 0.037(4) 0.047(5) 0.017(4) 0.008(4) 0.008(3)
C17 0.040(4) 0.029(3) 0.053(5) 0.007(3) 0.000(3) 0.001(3)
N18 0.033(3) 0.028(3) 0.072(5) 0.019(3) 0.006(3) 0.001(2)
C19 0.024(3) 0.032(3) 0.069(6) 0.015(4) 0.001(3) -0.002(3)
C20 0.038(4) 0.052(5) 0.066(6) 0.038(5) 0.003(4) 0.017(3)
C21 0.041(4) 0.078(6) 0.069(6) 0.058(6) 0.007(4) 0.017(4)
C22 0.042(5) 0.128(11) 0.114(10) 0.100(10) 0.027(6) 0.024(6)
C23 0.107(11) 0.161(14) 0.096(10) 0.058(11) 0.060(9) 0.067(11)
C24 0.096(9) 0.081(7) 0.070(7) 0.044(6) 0.031(6) 0.053(7)
C25 0.078(6) 0.047(5) 0.055(5) 0.034(5) 0.022(5) 0.027(4)
C26 0.127(10) 0.043(5) 0.052(6) 0.009(4) 0.008(6) 0.023(5)
C27 0.162(14) 0.27(2) 0.126(12) 0.148(15) 0.106(12) 0.170(16)
C28 0.042(5) 0.079(7) 0.097(9) 0.056(7) -0.017(5) -0.011(4)
C29 0.028(4) 0.046(4) 0.094(7) 0.039(5) 0.018(4) 0.007(3)
C30 0.054(5) 0.034(4) 0.118(8) 0.043(5) 0.046(5) 0.014(4)
C31 0.064(6) 0.061(5) 0.143(11) 0.075(7) 0.058(7) 0.031(5)
C32 0.047(6) 0.128(10) 0.137(11) 0.114(10) 0.051(6) 0.045(6)
C33 0.031(4) 0.115(10) 0.125(10) 0.100(9) 0.021(5) 0.013(5)
C34 0.038(4) 0.073(6) 0.079(7) 0.057(5) 0.007(4) -0.002(4)
C35 0.050(5) 0.089(7) 0.078(7) 0.054(6) -0.025(5) -0.033(5)
C36 0.063(7) 0.191(16) 0.183(15) 0.138(14) 0.064(9) 0.079(9)
C37 0.061(5) 0.029(4) 0.159(11) -0.001(6) 0.052(7) -0.004(4)
C38 0.044(4) 0.047(4) 0.090(7) 0.021(5) -0.016(5) -0.024(4)
Cl39 0.0452(11) 0.0441(10) 0.0756(15) 0.0029(10) -0.0195(10) 0.0002(8)
Cl40 0.0543(14) 0.0749(15) 0.120(2) 0.0071(16) 0.0009(14) -0.0312(12)
C41 0.109(10) 0.067(7) 0.147(13) -0.031(8) -0.068(9) 0.035(7)
Cl42 0.222(6) 0.096(3) 0.266(8) 0.063(4) -0.096(6) -0.005(3)
Cl43 0.370(11) 0.237(7) 0.143(5) -0.113(5) -0.001(6) 0.119(8)

loop_
_atom_type_symbol
_atom_type_description
_atom_type_scat_dispersion_real
_atom_type_scat_dispersion_imag
_atom_type_scat_source
C C 0.0033 0.0016 'International Tables Vol C Tables 4.2.6.8 and 6.1.1.4'
H H 0.0000 0.0000 'International Tables Vol C Tables 4.2.6.8 and 6.1.1.4'
Cl Cl 0.1484 0.1585 'International Tables Vol C Tables 4.2.6.8 and 6.1.1.4'
N N 0.0061 0.0033 'International Tables Vol C Tables 4.2.6.8 and 6.1.1.4'
Ru Ru -1.2594 0.8363 'International Tables Vol C Tables 4.2.6.8 and 6.1.1.4'
S S 0.1246 0.1234 'International Tables Vol C Tables 4.2.6.8 and 6.1.1.4'

loop_
_geom_angle_atom_site_label_1
_geom_angle_atom_site_label_2
_geom_angle_atom_site_label_3
_geom_angle
C11 Ru1 C19 97.3(3)
C11 Ru1 S4 84.1(3)
C19 Ru1 S4 91.1(2)
C11 Ru1 Cl2 111.3(2)
C19 Ru1 Cl2 151.3(2)
S4 Ru1 Cl2 93.87(6)
C11 Ru1 Cl3 90.6(3)
C19 Ru1 Cl3 90.8(2)
S4 Ru1 Cl3 174.64(9)
Cl2 Ru1 Cl3 86.88(6)
C5 S4 C12 96.9(4)
C5 S4 Ru1 99.3(3)
C12 S4 Ru1 110.2(2)
C6 C5 C10 122.2(8)
C6 C5 S4 124.1(7)
C10 C5 S4 113.6(5)
C5 C6 C7 118.3(8)
C5 C6 H6 120.9
C7 C6 H6 120.9
C6 C7 C8 121.6(8)
C6 C7 H7 119.2
C8 C7 H7 119.2
C7 C8 C9 118.0(9)
C7 C8 H8 121.0
C9 C8 H8 121.0
C10 C9 C8 120.3(9)
C10 C9 H9 119.9
C8 C9 H9 119.9
C5 C10 C9 119.3(7)
C5 C10 C11 118.9(7)
C9 C10 C11 121.8(8)
C10 C11 Ru1 124.1(7)
C10 C11 H11 118.0
Ru1 C11 H11 118.0
C13 C12 C14 106.9(8)
C13 C12 S4 107.9(5)
C14 C12 S4 115.8(8)
C13 C12 H12 108.7
C14 C12 H12 108.7
S4 C12 H12 108.7
C12 C13 H13A 109.5
C12 C13 H13B 109.5
H13A C13 H13B 109.5
C12 C13 H13C 109.5
H13A C13 H13C 109.5
H13B C13 H13C 109.5
C12 C14 H14A 109.3
C12 C14 H14B 109.2
H14A C14 H14B 109.5
C12 C14 H14C 109.9
H14A C14 H14C 109.5
H14B C14 H14C 109.5
C19 N15 C20 125.2(7)
C19 N15 C16 114.2(6)
C20 N15 C16 120.6(6)
N15 C16 C17 102.9(6)
N15 C16 H16A 111.2
C17 C16 H16A 111.2
N15 C16 H16B 111.2
C17 C16 H16B 111.2
H16A C16 H16B 109.1
N18 C17 C16 103.3(6)
N18 C17 H17A 111.1
C16 C17 H17A 111.1
N18 C17 H17B 111.1
C16 C17 H17B 111.1
H17A C17 H17B 109.1
C19 N18 C29 124.5(6)
C19 N18 C17 114.0(6)
C29 N18 C17 121.5(6)
N15 C19 N18 105.7(7)
N15 C19 Ru1 135.9(6)
N18 C19 Ru1 118.4(5)
C21 C20 C25 123.4(9)
C21 C20 N15 118.3(9)
C25 C20 N15 118.1(8)
C20 C21 C22 115.8(12)
C20 C21 C28 123.0(9)
C22 C21 C28 121.2(11)
C21 C22 C23 119.9(12)
C21 C22 H22 120.1
C23 C22 H22 120.1
C24 C23 C22 121.0(11)
C24 C23 C27 126(2)
C22 C23 C27 113.1(19)
C25 C24 C23 120.8(14)
C25 C24 H24 119.6
C23 C24 H24 119.6
C24 C25 C20 119.1(11)
C24 C25 C26 119.2(11)
C20 C25 C26 121.7(8)
C25 C26 H26A 109.5
C25 C26 H26B 109.5
H26A C26 H26B 109.5
C25 C26 H26C 109.5
H26A C26 H26C 109.5
H26B C26 H26C 109.5
C23 C27 H27A 109.6
C23 C27 H27B 109.4
H27A C27 H27B 109.4
C23 C27 H27C 109.5
H27A C27 H27C 109.4
H27B C27 H27C 109.4
C21 C28 H28A 109.5
C21 C28 H28B 109.5
H28A C28 H28B 109.5
C21 C28 H28C 109.5
H28A C28 H28C 109.5
H28B C28 H28C 109.5
C34 C29 C30 121.5(8)
C34 C29 N18 119.5(8)
C30 C29 N18 118.7(7)
C31 C30 C29 118.8(10)
C31 C30 C37 120.3(10)
C29 C30 C37 120.9(7)
C30 C31 C32 120.0(12)
C30 C31 H31 120.0
C32 C31 H31 120.0
C33 C32 C31 119.4(9)
C33 C32 C36 123.6(13)
C31 C32 C36 117.0(14)
C34 C33 C32 122.0(11)
C34 C33 H33 119.0
C32 C33 H33 119.0
C33 C34 C29 118.0(11)
C33 C34 C35 120.9(9)
C29 C34 C35 121.0(8)
C34 C35 H35A 109.5
C34 C35 H35B 109.5
H35A C35 H35B 109.5
C34 C35 H35C 109.5
H35A C35 H35C 109.5
H35B C35 H35C 109.5
C32 C36 H36A 109.5
C32 C36 H36B 109.5
H36A C36 H36B 109.5
C32 C36 H36C 109.5
H36A C36 H36C 109.5
H36B C36 H36C 109.5
C30 C37 H37A 109.5
C30 C37 H37B 109.5
H37A C37 H37B 109.5
C30 C37 H37C 109.5
H37A C37 H37C 109.5
H37B C37 H37C 109.5
Cl39 C38 Cl40 111.8(5)
Cl39 C38 H38A 109.3
Cl40 C38 H38A 109.3
Cl39 C38 H38B 109.3
Cl40 C38 H38B 109.3
H38A C38 H38B 107.9
Cl43 C41 Cl42 109.1(6)
Cl43 C41 H41A 109.9
Cl42 C41 H41A 109.9
Cl43 C41 H41B 109.9
Cl42 C41 H41B 109.8
H41A C41 H41B 108.3

loop_
_geom_bond_atom_site_label_1
_geom_bond_atom_site_label_2
_geom_bond_distance
Ru1 C11 1.840(8)
Ru1 C19 2.008(8)
Ru1 S4 2.351(2)
Ru1 Cl2 2.3811(16)
Ru1 Cl3 2.392(2)
S4 C5 1.785(8)
S4 C12 1.909(8)
C5 C6 1.369(10)
C5 C10 1.393(12)
C6 C7 1.404(12)
C6 H6 0.9500
C7 C8 1.410(14)
C7 H7 0.9500
C8 C9 1.413(11)
C8 H8 0.9500
C9 C10 1.395(12)
C9 H9 0.9500
C10 C11 1.456(10)
C11 H11 0.9500
C12 C13 1.511(10)
C12 C14 1.514(12)
C12 H12 1.0000
C13 H13A 0.9800
C13 H13B 0.9800
C13 H13C 0.9800
C14 H14A 0.9800
C14 H14B 0.9800
C14 H14C 0.9800
N15 C19 1.363(9)
N15 C20 1.448(10)
N15 C16 1.478(10)
C16 C17 1.509(10)
C16 H16A 0.9900
C16 H16B 0.9900
C17 N18 1.473(10)
C17 H17A 0.9900
C17 H17B 0.9900
N18 C19 1.367(11)
N18 C29 1.440(9)
C20 C21 1.370(13)
C20 C25 1.414(14)
C21 C22 1.419(16)
C21 C28 1.499(16)
C22 C23 1.42(2)
C22 H22 0.9500
C23 C24 1.35(2)
C23 C27 1.560(16)
C24 C25 1.343(13)
C24 H24 0.9500
C25 C26 1.473(15)
C26 H26A 0.9800
C26 H26B 0.9800
C26 H26C 0.9800
C27 H27A 0.9803
C27 H27B 0.9802
C27 H27C 0.9803
C28 H28A 0.9800
C28 H28B 0.9800
C28 H28C 0.9800
C29 C34 1.395(12)
C29 C30 1.418(13)
C30 C31 1.375(11)
C30 C37 1.503(16)
C31 C32 1.416(19)
C31 H31 0.9500
C32 C33 1.38(2)
C32 C36 1.570(14)
C33 C34 1.377(13)
C33 H33 0.9500
C34 C35 1.491(15)
C35 H35A 0.9800
C35 H35B 0.9800
C35 H35C 0.9800
C36 H36A 0.9800
C36 H36B 0.9800
C36 H36C 0.9800
C37 H37A 0.9800
C37 H37B 0.9800
C37 H37C 0.9800
C38 Cl39 1.754(9)
C38 Cl40 1.769(7)
C38 H38A 0.9900
C38 H38B 0.9900
C41 Cl43 1.768(9)
C41 Cl42 1.769(10)
C41 H41A 0.9900
C41 H41B 0.9900
